data_4331571
loop_
_publ_author_name
'Sutradhar, Manas'
'Mukherjee, Gurunath'
'Drew, Michael G. B.'
'Ghosh, Saktiprosad'

_publ_section_title
;
 Synthesis, Reactivity, and X-ray Crystal Structure of Some Mixed-Ligand
 Oxovanadium(V) Complexes:&#x00A0; First Report of Binuclear
 Oxovanadium(V) Complexes Containing 4,4&#x2018;-Bipyridine Type Bridge
;
_journal_issue 13
_journal_name_full 'Inorganic Chemistry'
_journal_page_first 5150
_journal_page_last 5161
_journal_paper_doi 10.1021/ic051120g
_journal_volume 45
_journal_year 2006
_chemical_formula_sum 'C18 H17 N4 O5 V'
_chemical_formula_weight 420.30
_chemical_name_systematic
; 
 ? 
;
_space_group_IT_number 2
_symmetry_cell_setting triclinic
_symmetry_space_group_name_Hall '-P 1'
_symmetry_space_group_name_H-M 'P -1'
_atom_sites_solution_hydrogens geom
_atom_sites_solution_primary direct
_atom_sites_solution_secondary difmap
_audit_creation_method SHELXL
_cell_angle_alpha 111.985(10)
_cell_angle_beta 93.816(10)
_cell_angle_gamma 108.996(10)
_cell_formula_units_Z 2
_cell_length_a 8.622(9)
_cell_length_b 10.431(12)
_cell_length_c 12.233(14)
_cell_measurement_reflns_used 4871
_cell_measurement_temperature 293(2)
_cell_measurement_theta_max 25.88
_cell_measurement_theta_min 1.84
_cell_volume 942.1(18)
_computing_cell_refinement XDS
_computing_data_collection 'XDS (Kabsch, 1988)'
_computing_data_reduction XDS
_computing_molecular_graphics PLATON(Spek,2004)
_computing_structure_refinement 'SHELXL-97 (Sheldrick, 1997)'
_computing_structure_solution 'SHELXS-97 (Sheldrick, 1997)'
_diffrn_ambient_temperature 293(2)
_diffrn_measured_fraction_theta_full 0.779
_diffrn_measured_fraction_theta_max 0.779
_diffrn_measurement_device 'Marresearch Image Plate'
_diffrn_measurement_method '95 frames at 2^o intervals, counting time 2 min.'
_diffrn_radiation_monochromator graphite
_diffrn_radiation_source 'fine-focus sealed tube'
_diffrn_radiation_type MoK\a
_diffrn_radiation_wavelength 0.71073
_diffrn_reflns_av_R_equivalents 0.0987
_diffrn_reflns_av_sigmaI/netI 0.1825
_diffrn_reflns_limit_h_max 9
_diffrn_reflns_limit_h_min -9
_diffrn_reflns_limit_k_max 12
_diffrn_reflns_limit_k_min -12
_diffrn_reflns_limit_l_max 14
_diffrn_reflns_limit_l_min -14
_diffrn_reflns_number 4871
_diffrn_reflns_theta_full 25.88
_diffrn_reflns_theta_max 25.88
_diffrn_reflns_theta_min 1.84
_exptl_absorpt_coefficient_mu 0.565
_exptl_absorpt_correction_type none
_exptl_crystal_colour black
_exptl_crystal_density_diffrn 1.485
_exptl_crystal_description needle
_exptl_crystal_F_000 434
_exptl_crystal_size_max 0.20
_exptl_crystal_size_mid 0.05
_exptl_crystal_size_min 0.05
_refine_diff_density_max 0.382
_refine_diff_density_min -0.331
_refine_diff_density_rms 0.076
_refine_ls_extinction_method none
_refine_ls_goodness_of_fit_all 1.056
_refine_ls_goodness_of_fit_obs 1.316
_refine_ls_matrix_type full
_refine_ls_number_parameters 255
_refine_ls_number_reflns 2845
_refine_ls_number_restraints 0
_refine_ls_restrained_S_all 1.094
_refine_ls_restrained_S_obs 1.316
_refine_ls_R_factor_all 0.2044
_refine_ls_R_factor_obs 0.1177
_refine_ls_shift/esd_max -0.002
_refine_ls_shift/esd_mean 0.000
_refine_ls_structure_factor_coef Fsqd
_refine_ls_weighting_details 'w=1/[\s^2^(Fo^2^)+(0.0855P)^2^+2.0289P] where P=(Fo^2^+2Fc^2^)/3'
_refine_ls_weighting_scheme calc
_refine_ls_wR_factor_all 0.2720
_refine_ls_wR_factor_obs 0.2245
_reflns_number_observed 1434
_reflns_number_total 2848
_reflns_observed_criterion >2sigma(I)
_cod_data_source_file ic051120gsup3.cif
_cod_data_source_block 5
_cod_depositor_comments
;
The following automatic conversions were performed:

'_refine_ls_weighting_scheme' value 'calc
w=1/[\s^2^(Fo^2^)+(0.0855P)^2^+2.0289P] where P=(Fo^2^+2Fc^2^)/3' was
changed to 'calc'. New tag '_refine_ls_weighting_details' was
created. The value of the new tag was set to
'w=1/[\s^2^(Fo^2^)+(0.0855P)^2^+2.0289P] where P=(Fo^2^+2Fc^2^)/3'.

Automatic conversion script
Id: cif_fix_values 3143 2015-03-26 13:38:13Z robertas 
;
_cod_original_sg_symbol_H-M P-1
_cod_database_code 4331571

loop_
_symmetry_equiv_pos_as_xyz
'x, y, z'
'-x, -y, -z'

loop_
_atom_site_aniso_label
_atom_site_aniso_U_11
_atom_site_aniso_U_22
_atom_site_aniso_U_33
_atom_site_aniso_U_23
_atom_site_aniso_U_13
_atom_site_aniso_U_12
V1 0.0554(11) 0.0514(12) 0.0492(12) 0.0062(9) 0.0037(8) 0.0112(8)
O21 0.051(4) 0.118(7) 0.100(7) 0.046(6) 0.003(4) -0.004(4)
O22 0.144(8) 0.114(7) 0.058(5) 0.012(5) 0.010(5) 0.091(6)
N10 0.035(4) 0.041(5) 0.060(6) 0.025(4) 0.018(4) 0.011(4)
N11 0.055(5) 0.050(6) 0.063(6) 0.032(5) 0.017(4) 0.017(4)
C12 0.028(6) 0.083(9) 0.074(9) 0.045(8) 0.013(5) -0.002(6)
O13 0.060(4) 0.055(5) 0.063(5) 0.020(4) -0.002(4) 0.008(4)
C14 0.051(7) 0.079(9) 0.086(10) 0.056(8) 0.028(6) 0.016(6)
C19 0.070(8) 0.086(10) 0.074(10) 0.045(8) 0.039(7) 0.045(7)
O20 0.110(8) 0.107(7) 0.068(6) 0.040(5) 0.001(5) 0.046(6)
C18 0.092(10) 0.106(11) 0.110(12) 0.072(10) 0.046(8) 0.061(9)
C17 0.073(9) 0.133(13) 0.096(11) 0.083(10) 0.034(8) 0.044(9)
C16 0.068(8) 0.092(11) 0.128(13) 0.074(10) 0.034(8) 0.032(7)
C15 0.062(8) 0.082(9) 0.103(10) 0.063(8) 0.030(6) 0.039(6)
O2 0.099(6) 0.068(6) 0.078(6) 0.016(5) -0.002(4) 0.049(5)
C3 0.033(6) 0.104(11) 0.080(9) 0.051(9) 0.008(6) 0.010(6)
C4 0.059(7) 0.086(10) 0.076(9) 0.044(7) 0.007(6) 0.031(7)
C5 0.075(9) 0.150(16) 0.122(14) 0.101(13) 0.033(9) 0.031(10)
C6 0.092(10) 0.069(10) 0.137(14) 0.064(10) 0.041(9) 0.024(8)
C7 0.094(9) 0.044(7) 0.143(12) 0.070(8) 0.052(8) 0.033(6)
C8 0.038(6) 0.095(10) 0.094(10) 0.052(9) 0.033(6) 0.018(6)
C9 0.055(6) 0.041(6) 0.053(7) 0.029(5) 0.024(5) 0.012(5)
C26 0.070(8) 0.060(8) 0.053(8) 0.031(7) -0.020(6) 0.004(7)
N25 0.175(13) 0.079(9) 0.078(9) 0.035(7) 0.026(9) 0.050(10)
C24 0.110(11) 0.054(9) 0.126(14) 0.054(9) 0.014(11) 0.029(9)
N23 0.115(10) 0.072(8) 0.083(8) 0.047(7) 0.004(7) 0.003(7)
C27 0.081(9) 0.100(11) 0.058(8) 0.056(8) 0.017(7) 0.048(8)
C28 0.199(17) 0.196(17) 0.160(16) 0.130(15) 0.120(14) 0.156(15)

loop_
_atom_site_label
_atom_site_type_symbol
_atom_site_fract_x
_atom_site_fract_y
_atom_site_fract_z
_atom_site_U_iso_or_equiv
_atom_site_thermal_displace_type
_atom_site_occupancy
_atom_site_calc_flag
_atom_site_refinement_flags
V1 V 0.5321(2) 0.7826(2) 0.7546(2) 0.0597(7) Uani 1 d .
O21 O 0.3506(8) 0.6934(10) 0.7755(8) 0.100(3) Uani 1 d .
O22 O 0.5680(11) 0.6742(10) 0.6308(7) 0.103(3) Uani 1 d .
N10 N 0.6460(8) 0.9970(8) 0.9073(7) 0.045(2) Uani 1 d .
N11 N 0.7439(9) 1.0017(9) 1.0070(8) 0.054(2) Uani 1 d .
C12 C 0.7584(11) 0.8699(14) 0.9745(11) 0.064(3) Uani 1 d .
O13 O 0.6870(8) 0.7530(8) 0.8614(6) 0.066(2) Uani 1 d .
C14 C 0.8580(13) 0.8457(14) 1.0550(12) 0.066(3) Uani 1 d .
C19 C 0.9431(14) 0.9650(15) 1.1766(11) 0.067(3) Uani 1 d .
O20 O 0.9348(12) 1.0992(10) 1.2141(8) 0.094(3) Uani 1 d .
H20 H 0.8634(121) 1.0980(42) 1.1655(63) 0.112 Uiso 1 calc R
C18 C 1.0417(16) 0.9395(16) 1.2505(13) 0.086(4) Uani 1 d .
H18 H 1.0996(16) 1.0176(16) 1.3251(13) 0.104 Uiso 1 calc R
C17 C 1.0614(15) 0.8108(19) 1.2240(13) 0.087(4) Uani 1 d .
H17 H 1.1315(15) 0.8003(19) 1.2784(13) 0.105 Uiso 1 calc R
C16 C 0.9748(15) 0.6916(16) 1.1125(15) 0.086(4) Uani 1 d .
H16 H 0.9850(15) 0.6002(16) 1.0945(15) 0.103 Uiso 1 calc R
C15 C 0.8741(13) 0.7059(13) 1.0282(11) 0.070(3) Uani 1 d .
H15 H 0.8175(13) 0.6250(13) 0.9547(11) 0.084 Uiso 1 calc R
O2 O 0.4813(10) 0.9034(9) 0.6841(7) 0.083(3) Uani 1 d .
C3 C 0.4803(12) 1.0423(17) 0.7182(12) 0.073(3) Uani 1 d .
C4 C 0.4062(12) 1.0787(15) 0.6300(11) 0.070(3) Uani 1 d .
H4 H 0.3593(12) 1.0061(15) 0.5515(11) 0.084 Uiso 1 calc R
C5 C 0.4038(16) 1.2204(21) 0.6606(16) 0.104(5) Uani 1 d .
H5 H 0.3603(16) 1.2435(21) 0.6021(16) 0.125 Uiso 1 calc R
C6 C 0.4698(16) 1.3324(15) 0.7848(16) 0.094(4) Uani 1 d .
H6 H 0.4669(16) 1.4269(15) 0.8062(16) 0.113 Uiso 1 calc R
C7 C 0.5381(14) 1.2970(12) 0.8724(14) 0.081(4) Uani 1 d .
H7 H 0.5780(14) 1.3664(12) 0.9526(14) 0.097 Uiso 1 calc R
C8 C 0.5444(12) 1.1497(15) 0.8344(12) 0.072(3) Uani 1 d .
C9 C 0.6289(11) 1.1180(11) 0.9237(9) 0.047(2) Uani 1 d .
H9 H 0.6747(11) 1.1953(11) 1.0005(9) 0.057 Uiso 1 calc R
C26 C 1.0137(14) 1.4783(13) 1.3219(10) 0.066(3) Uani 1 d .
H26 H 0.9104(14) 1.4213(13) 1.2679(10) 0.079 Uiso 1 calc R
N25 N 1.1601(21) 1.4427(14) 1.3249(11) 0.109(4) Uani 1 d .
H25 H 1.1683(21) 1.3634(14) 1.2735(11) 0.131 Uiso 1 calc R
C24 C 1.2733(19) 1.5416(18) 1.4116(17) 0.093(4) Uani 1 d .
H24 H 1.3784(19) 1.5405(18) 1.4324(17) 0.111 Uiso 1 calc R
N23 N 1.2226(15) 1.6457(13) 1.4679(10) 0.095(3) Uani 1 d .
H23 H 1.2821(15) 1.7258(13) 1.5308(10) 0.114 Uiso 1 calc R
C27 C 1.0589(16) 1.6126(16) 1.4146(11) 0.069(3) Uani 1 d .
C28 C 0.9536(21) 1.7002(18) 1.4611(15) 0.141(7) Uani 1 d .
H28a H 0.9738(96) 1.7766(74) 1.4320(76) 0.169 Uiso 1 calc R
H28b H 0.9817(90) 1.7455(92) 1.5477(15) 0.169 Uiso 1 calc R
H28c H 0.8372(21) 1.6351(28) 1.4336(75) 0.169 Uiso 1 calc R

loop_
_atom_type_symbol
_atom_type_description
_atom_type_scat_dispersion_real
_atom_type_scat_dispersion_imag
_atom_type_scat_source
C C 0.0033 0.0016 'International Tables Vol C Tables 4.2.6.8 and 6.1.1.4'
H H 0.0000 0.0000 'International Tables Vol C Tables 4.2.6.8 and 6.1.1.4'
N N 0.0061 0.0033 'International Tables Vol C Tables 4.2.6.8 and 6.1.1.4'
O O 0.0106 0.0060 'International Tables Vol C Tables 4.2.6.8 and 6.1.1.4'
V V 0.3005 0.5294 'International Tables Vol C Tables 4.2.6.8 and 6.1.1.4'

loop_
_geom_angle_atom_site_label_1
_geom_angle_atom_site_label_2
_geom_angle_atom_site_label_3
_geom_angle
O21 V1 O22 109.3(5)
O21 V1 O2 103.0(4)
O22 V1 O2 94.0(4)
O21 V1 O13 101.1(4)
O22 V1 O13 93.7(4)
O2 V1 O13 150.5(3)
O21 V1 N10 108.0(4)
O22 V1 N10 142.5(4)
O2 V1 N10 81.0(3)
O13 V1 N10 75.7(3)
C9 N10 N11 114.6(8)
C9 N10 V1 129.0(7)
N11 N10 V1 116.3(5)
C12 N11 N10 107.8(8)
N11 C12 O13 123.8(10)
N11 C12 C14 120.1(11)
O13 C12 C14 116.0(11)
C12 O13 V1 115.3(7)
C12 C14 C15 123.2(12)
C12 C14 C19 120.1(11)
C15 C14 C19 116.6(11)
O20 C19 C18 118.6(13)
O20 C19 C14 122.7(11)
C18 C19 C14 118.6(12)
C17 C18 C19 124.7(15)
C18 C17 C16 118.6(13)
C15 C16 C17 121.8(13)
C16 C15 C14 119.5(12)
C3 O2 V1 139.5(7)
O2 C3 C8 122.3(11)
O2 C3 C4 119.1(12)
C8 C3 C4 118.6(13)
C5 C4 C3 121.1(13)
C4 C5 C6 119.7(13)
C7 C6 C5 119.8(13)
C6 C7 C8 118.3(13)
C3 C8 C7 122.5(13)
C3 C8 C9 119.4(11)
C7 C8 C9 118.0(12)
N10 C9 C8 126.9(10)
C27 C26 N25 104.3(10)
C24 N25 C26 110.7(13)
N25 C24 N23 109.0(15)
C24 N23 C27 111.2(12)
C26 C27 N23 104.8(10)
C26 C27 C28 128.4(14)
N23 C27 C28 126.4(14)

loop_
_geom_bond_atom_site_label_1
_geom_bond_atom_site_label_2
_geom_bond_distance
V1 O21 1.632(7)
V1 O22 1.636(8)
V1 O2 1.910(8)
V1 O13 1.981(7)
V1 N10 2.157(8)
N10 C9 1.260(10)
N10 N11 1.412(10)
N11 C12 1.333(13)
C12 O13 1.383(12)
C12 C14 1.409(14)
C14 C15 1.425(14)
C14 C19 1.47(2)
C19 O20 1.329(13)
C19 C18 1.35(2)
C18 C17 1.33(2)
C17 C16 1.40(2)
C16 C15 1.39(2)
O2 C3 1.353(14)
C3 C8 1.37(2)
C3 C4 1.444(15)
C4 C5 1.39(2)
C5 C6 1.46(2)
C6 C7 1.41(2)
C7 C8 1.451(15)
C8 C9 1.468(14)
C26 C27 1.340(15)
C26 N25 1.429(15)
N25 C24 1.24(2)
C24 N23 1.28(2)
N23 C27 1.389(14)
C27 C28 1.483(15)
